data_4089492
loop_
_publ_author_name
'Liu, Qing-Xiang'
'Yao, Zhao-Quan'
'Zhao, Xiao-Jun'
'Zhao, Zhi-Xiang'
'Wang, Xiu-Guang'

_publ_section_title
;
 NHC Metal (Silver, Mercury, and Nickel) Complexes Based on
 Quinoxaline--Dibenzimidazolium Salts: Synthesis, Structural Studies, and
 Fluorescent Chemosensors for Cu2+by Charge Transfer
;
_journal_issue 12
_journal_name_full Organometallics
_journal_page_first 3493
_journal_paper_doi 10.1021/om400277z
_journal_volume 32
_journal_year 2013
_chemical_formula_sum 'C80 H88 Cl8 N16 Ni4 O8 S4'
_chemical_formula_weight 2048.34
_space_group_IT_number 64
_space_group_name_Hall '-C 2ac 2'
_space_group_name_H-M_alt 'C m c e'
_symmetry_cell_setting orthorhombic
_symmetry_space_group_name_H-M 'C m c e'
_atom_sites_solution_hydrogens geom
_atom_sites_solution_primary direct
_atom_sites_solution_secondary difmap
_audit_creation_method SHELXL-97
_cell_angle_alpha 90.00
_cell_angle_beta 90.00
_cell_angle_gamma 90.00
_cell_formula_units_Z 4
_cell_length_a 17.979(8)
_cell_length_b 31.232(19)
_cell_length_c 15.858(7)
_cell_measurement_reflns_used 6902
_cell_measurement_temperature 173(2)
_cell_measurement_theta_max 27.95
_cell_measurement_theta_min 2.57
_cell_volume 8905(8)
_computing_cell_refinement 'Bruker SAINT'
_computing_data_collection 'Bruker APEX2'
_computing_data_reduction 'Bruker SAINT'
_computing_molecular_graphics 'Bruker SHELXTL'
_computing_publication_material 'Bruker SHELXTL'
_computing_structure_refinement 'SHELXL-97 (Sheldrick, 1997)'
_computing_structure_solution 'SHELXS-97 (Sheldrick, 1990)'
_diffrn_ambient_temperature 173(2)
_diffrn_measured_fraction_theta_full 0.991
_diffrn_measured_fraction_theta_max 0.991
_diffrn_measurement_device_type 'Bruker APEX-II CCD'
_diffrn_measurement_method '\f and \w scans'
_diffrn_radiation_monochromator graphite
_diffrn_radiation_source 'fine-focus sealed tube'
_diffrn_radiation_type MoK\a
_diffrn_radiation_wavelength 0.71073
_diffrn_reflns_av_R_equivalents 0.1030
_diffrn_reflns_av_sigmaI/netI 0.0721
_diffrn_reflns_limit_h_max 21
_diffrn_reflns_limit_h_min -20
_diffrn_reflns_limit_k_max 23
_diffrn_reflns_limit_k_min -37
_diffrn_reflns_limit_l_max 18
_diffrn_reflns_limit_l_min -18
_diffrn_reflns_number 20388
_diffrn_reflns_theta_full 25.00
_diffrn_reflns_theta_max 25.00
_diffrn_reflns_theta_min 1.30
_diffrn_standards_number 0
_exptl_absorpt_coefficient_mu 1.230
_exptl_absorpt_correction_T_max 0.8565
_exptl_absorpt_correction_T_min 0.8370
_exptl_absorpt_correction_type multi-scan
_exptl_absorpt_process_details SADABS
_exptl_crystal_colour BLUE
_exptl_crystal_density_diffrn 1.528
_exptl_crystal_density_meas ?
_exptl_crystal_density_method 'not measured'
_exptl_crystal_description BLOCK
_exptl_crystal_F_000 4224
_exptl_crystal_size_max 0.15
_exptl_crystal_size_mid 0.14
_exptl_crystal_size_min 0.13
_refine_diff_density_max 1.603
_refine_diff_density_min -1.239
_refine_diff_density_rms 0.175
_refine_ls_extinction_method none
_refine_ls_goodness_of_fit_ref 1.160
_refine_ls_hydrogen_treatment constr
_refine_ls_matrix_type full
_refine_ls_number_parameters 322
_refine_ls_number_reflns 4035
_refine_ls_number_restraints 38
_refine_ls_restrained_S_all 1.163
_refine_ls_R_factor_all 0.1574
_refine_ls_R_factor_gt 0.1331
_refine_ls_shift/su_max 0.000
_refine_ls_shift/su_mean 0.000
_refine_ls_structure_factor_coef Fsqd
_refine_ls_weighting_details 'calc w=1/[\s^2^(Fo^2^)+(0.0301P)^2^+548.5112P] where P=(Fo^2^+2Fc^2^)/3'
_refine_ls_weighting_scheme calc
_refine_ls_wR_factor_gt 0.2770
_refine_ls_wR_factor_ref 0.2939
_reflns_number_gt 3178
_reflns_number_total 4035
_reflns_threshold_expression >2sigma(I)
_cod_data_source_file om400277z_si_002.cif
_cod_data_source_block n120416e
_cod_depositor_comments
;
The following automatic conversions were performed:

data item '_exptl_absorpt_correction_type' value 'MULTI-SCAN' was
changed to 'multi-scan' in accordance with the
/home/saulius/struct/COD-crude-data/automatic-downloads/DataCite-retrospective/ACS/depositions/lib/dictionaries/cif_core.dic
dictionary named 'cif_core.dic' version 2.4.2 last updated on
2011-04-26.

data item '_symmetry_cell_setting' value 'Orthorhombic' was changed
to 'orthorhombic' in accordance with the
/home/saulius/struct/COD-crude-data/automatic-downloads/DataCite-retrospective/ACS/depositions/lib/dictionaries/cif_core.dic
dictionary named 'cif_core.dic' version 2.4.2 last updated on
2011-04-26.

data item '_exptl_crystal_density_meas' value 'NONE' was changed to
'?' -- the value is perceived as not measured.

Automatic conversion script
Id: cif_fix_values 6909 2019-04-08 15:41:33Z antanas 
;
_cod_original_sg_symbol_H-M Cmca
_cod_database_code 4089492

loop_
_symmetry_equiv_pos_as_xyz
'x, y, z'
'-x, -y+1/2, z+1/2'
'x, -y, -z'
'-x, y+1/2, -z+1/2'
'x+1/2, y+1/2, z'
'-x+1/2, -y+1, z+1/2'
'x+1/2, -y+1/2, -z'
'-x+1/2, y+1, -z+1/2'
'-x, -y, -z'
'x, y-1/2, -z-1/2'
'-x, y, z'
'x, -y-1/2, z-1/2'
'-x+1/2, -y+1/2, -z'
'x+1/2, y, -z-1/2'
'-x+1/2, y+1/2, z'
'x+1/2, -y, z-1/2'

loop_
_atom_site_label
_atom_site_type_symbol
_atom_site_fract_x
_atom_site_fract_y
_atom_site_fract_z
_atom_site_U_iso_or_equiv
_atom_site_adp_type
_atom_site_occupancy
_atom_site_symmetry_multiplicity
_atom_site_calc_flag
_atom_site_refinement_flags
_atom_site_disorder_assembly
_atom_site_disorder_group
Ni1 Ni 0.0000 0.22910(7) 0.15729(12) 0.0279(6) Uani 1 2 d S . .
Ni2 Ni 0.2500 0.19078(6) 0.2500 0.0320(6) Uani 1 2 d S . .
Cl1 Cl 0.0000 0.26900(16) 0.2748(3) 0.0552(15) Uani 1 2 d S . .
Cl3 Cl 0.0968(2) 0.18305(10) 0.14689(18) 0.0380(8) Uani 1 1 d . . .
Cl2 Cl 0.0000 0.27927(13) 0.0567(2) 0.0281(9) Uani 1 2 d S . .
S1 S 0.4623(6) 0.1096(3) 0.5427(6) 0.078(3) Uani 0.50 1 d PD A -1
O1 O 0.4789(14) 0.0833(6) 0.6196(10) 0.083(11) Uani 0.50 1 d PD A -1
C19 C 0.510(3) 0.0820(12) 0.4633(19) 0.116(15) Uani 0.50 1 d PDU A -1
H19A H 0.5618 0.0776 0.4806 0.174 Uiso 0.50 1 calc PR A -1
H19B H 0.5087 0.0988 0.4111 0.174 Uiso 0.50 1 calc PR A -1
H19C H 0.4862 0.0542 0.4538 0.174 Uiso 0.50 1 calc PR A -1
C20 C 0.5197(19) 0.1544(7) 0.5569(19) 0.073(17) Uani 0.50 1 d PD A -1
H20A H 0.5176 0.1636 0.6160 0.109 Uiso 0.50 1 calc PR A -1
H20B H 0.5026 0.1778 0.5205 0.109 Uiso 1 2 calc SR A -1
H20C H 0.5710 0.1469 0.5422 0.109 Uiso 0.50 1 calc PR A -1
S2 S 1.0501(5) 0.0220(2) 0.3300(4) 0.0436(18) Uani 0.50 1 d PD B -1
O2 O 1.0729(12) 0.0657(4) 0.3010(11) 0.053(5) Uani 0.50 1 d PD B -1
C21 C 0.9773(15) 0.0275(9) 0.4032(16) 0.09(2) Uani 0.50 1 d PD B -1
H21A H 0.9970 0.0391 0.4561 0.130 Uiso 0.50 1 calc PR B -1
H21B H 0.9548 -0.0006 0.4138 0.130 Uiso 0.50 1 calc PR B -1
H21C H 0.9396 0.0470 0.3805 0.130 Uiso 0.50 1 calc PR B -1
C22 C 0.996(3) -0.0025(8) 0.2531(19) 0.079(8) Uani 0.50 1 d PDU B -1
H22A H 0.9431 0.0043 0.2632 0.118 Uiso 0.50 1 calc PR B -1
H22B H 1.0026 -0.0336 0.2557 0.118 Uiso 1 2 calc SR B -1
H22C H 1.0102 0.0080 0.1973 0.118 Uiso 0.50 1 calc PR B -1
O3 O 0.5000 0.1232(7) 0.7823(15) 0.111(8) Uani 1 2 d S . .
O4 O 0.0361(12) 0.1259(6) 0.2964(14) 0.063(6) Uani 0.50 1 d P . .
N1 N 0.2665(6) 0.2350(3) 0.1658(6) 0.027(2) Uani 1 1 d . . .
N2 N 0.3333(6) 0.1589(3) 0.1156(6) 0.025(2) Uani 1 1 d . . .
N3 N 0.2466(6) 0.1121(3) 0.1413(6) 0.031(2) Uani 1 1 d . . .
N4 N 0.1887(7) 0.0108(3) 0.1949(7) 0.045(3) Uani 1 1 d . . .
C1 C 0.3264(6) 0.2357(3) 0.1153(7) 0.024(2) Uani 1 1 d . . .
C2 C 0.2155(7) 0.2676(3) 0.1599(7) 0.028(3) Uani 1 1 d . . .
H2 H 0.1726 0.2670 0.1948 0.034 Uiso 1 1 calc R . .
C3 C 0.2254(8) 0.3016(3) 0.1039(7) 0.037(3) Uani 1 1 d . . .
H3 H 0.1897 0.3239 0.1004 0.045 Uiso 1 1 calc R . .
C4 C 0.2868(8) 0.3022(3) 0.0545(7) 0.032(3) Uani 1 1 d . . .
H4A H 0.2948 0.3254 0.0168 0.039 Uiso 1 1 calc R . .
C5 C 0.3381(7) 0.2690(3) 0.0587(7) 0.027(3) Uani 1 1 d . . .
H5 H 0.3807 0.2691 0.0232 0.032 Uiso 1 1 calc R . .
C6 C 0.3774(6) 0.1981(3) 0.1218(7) 0.024(2) Uani 1 1 d . . .
H6A H 0.4145 0.1990 0.0758 0.028 Uiso 1 1 calc R . .
H6B H 0.4042 0.1988 0.1763 0.028 Uiso 1 1 calc R . .
C7 C 0.3435(6) 0.1264(3) 0.0553(6) 0.020(2) Uani 1 1 d . . .
C8 C 0.2860(7) 0.0969(3) 0.0718(7) 0.026(3) Uani 1 1 d . . .
C9 C 0.2779(7) 0.0600(3) 0.0226(7) 0.030(3) Uani 1 1 d . . .
H9 H 0.2410 0.0391 0.0347 0.036 Uiso 1 1 calc R . .
C10 C 0.3258(7) 0.0555(3) -0.0435(6) 0.028(3) Uani 1 1 d . . .
H10 H 0.3205 0.0314 -0.0796 0.034 Uiso 1 1 calc R . .
C11 C 0.3825(7) 0.0851(3) -0.0602(7) 0.027(3) Uani 1 1 d . . .
H11 H 0.4152 0.0801 -0.1062 0.033 Uiso 1 1 calc R . .
C12 C 0.3920(8) 0.1215(3) -0.0113(6) 0.029(3) Uani 1 1 d . . .
H12 H 0.4298 0.1419 -0.0230 0.035 Uiso 1 1 calc R . .
C13 C 0.2754(8) 0.1504(3) 0.1666(8) 0.035(3) Uani 1 1 d . . .
C14 C 0.1881(7) 0.0876(3) 0.1827(9) 0.036(3) Uani 1 1 d . . .
H14A H 0.1491 0.0801 0.1412 0.043 Uiso 1 1 calc R . .
H14B H 0.1649 0.1052 0.2275 0.043 Uiso 1 1 calc R . .
C15 C 0.2205(7) 0.0461(3) 0.2220(8) 0.038(3) Uani 1 1 d U . .
C16 C 0.2201(8) -0.0273(4) 0.2258(8) 0.047(4) Uani 1 1 d U . .
C17 C 0.1848(10) -0.0665(4) 0.2013(10) 0.056(5) Uani 1 1 d . . .
H17 H 0.1403 -0.0665 0.1690 0.068 Uiso 1 1 calc R . .
C18 C 0.2181(9) -0.1043(4) 0.2264(9) 0.058(4) Uani 1 1 d U . .
H18 H 0.1963 -0.1309 0.2106 0.069 Uiso 1 1 calc R . .

loop_
_atom_site_aniso_label
_atom_site_aniso_U_11
_atom_site_aniso_U_22
_atom_site_aniso_U_33
_atom_site_aniso_U_23
_atom_site_aniso_U_13
_atom_site_aniso_U_12
Ni1 0.0409(15) 0.0246(11) 0.0182(10) 0.0038(8) 0.000 0.000
Ni2 0.0457(15) 0.0118(9) 0.0386(12) 0.000 0.0304(11) 0.000
Cl1 0.097(5) 0.043(3) 0.026(2) -0.0036(19) 0.000 0.000
Cl3 0.051(2) 0.0343(16) 0.0288(15) 0.0038(12) 0.0031(14) 0.0076(15)
Cl2 0.031(2) 0.034(2) 0.0197(18) 0.0084(16) 0.000 0.000
S1 0.106(8) 0.074(6) 0.054(5) 0.011(4) 0.008(5) -0.027(5)
O1 0.07(3) 0.106(17) 0.073(14) 0.047(13) 0.000(12) -0.013(13)
C19 0.118(18) 0.118(17) 0.113(17) 0.002(10) 0.000(10) -0.001(10)
C20 0.09(5) 0.060(17) 0.066(19) -0.018(15) 0.01(2) -0.020(19)
S2 0.063(5) 0.034(3) 0.034(3) 0.003(3) 0.004(3) 0.014(3)
O2 0.065(15) 0.037(10) 0.057(12) -0.011(9) 0.016(11) 0.009(10)
C21 0.15(7) 0.07(2) 0.031(14) -0.004(13) 0.04(2) 0.00(2)
C22 0.078(12) 0.080(11) 0.077(11) -0.006(9) 0.000(10) 0.001(10)
O3 0.13(2) 0.092(15) 0.106(17) 0.026(13) 0.000 0.000
O4 0.063(15) 0.058(12) 0.067(13) -0.005(10) 0.022(11) -0.031(11)
N1 0.036(6) 0.012(4) 0.034(5) -0.005(4) 0.013(5) -0.004(4)
N2 0.029(6) 0.016(4) 0.029(5) -0.005(4) 0.014(4) -0.004(4)
N3 0.034(6) 0.012(4) 0.047(6) -0.005(4) 0.029(5) -0.002(4)
N4 0.063(8) 0.017(5) 0.056(7) 0.004(5) 0.033(6) 0.006(5)
C1 0.025(7) 0.021(5) 0.026(5) -0.012(4) 0.000(5) -0.012(5)
C2 0.038(8) 0.020(5) 0.026(5) -0.003(4) 0.012(5) -0.002(5)
C3 0.065(10) 0.019(6) 0.028(6) -0.006(5) -0.013(6) 0.001(6)
C4 0.054(9) 0.021(6) 0.022(5) 0.000(4) 0.008(6) -0.001(6)
C5 0.039(8) 0.019(5) 0.022(5) -0.005(4) 0.006(5) -0.010(5)
C6 0.028(7) 0.016(5) 0.027(6) -0.002(4) 0.015(5) -0.004(5)
C7 0.023(6) 0.015(5) 0.022(5) -0.002(4) -0.005(5) -0.001(4)
C8 0.022(7) 0.018(5) 0.037(6) 0.001(5) 0.012(5) -0.003(5)
C9 0.040(8) 0.016(5) 0.033(6) 0.000(5) 0.005(5) -0.002(5)
C10 0.050(8) 0.022(5) 0.013(5) -0.004(4) -0.004(5) -0.003(5)
C11 0.036(8) 0.026(6) 0.021(5) -0.009(4) 0.001(5) 0.010(5)
C12 0.051(8) 0.025(6) 0.011(5) -0.002(4) 0.008(5) 0.004(5)
C13 0.047(9) 0.013(5) 0.045(7) 0.005(5) 0.027(6) 0.003(5)
C14 0.029(7) 0.018(6) 0.061(8) 0.010(5) 0.026(6) -0.003(5)
C15 0.040(7) 0.017(5) 0.056(7) 0.003(5) 0.029(5) -0.003(5)
C16 0.064(8) 0.023(5) 0.054(7) 0.002(5) 0.033(6) -0.004(5)
C17 0.076(12) 0.023(6) 0.070(10) 0.007(6) 0.043(9) 0.003(7)
C18 0.083(9) 0.031(6) 0.059(8) 0.000(5) 0.031(7) -0.009(6)

loop_
_atom_type_symbol
_atom_type_description
_atom_type_scat_dispersion_real
_atom_type_scat_dispersion_imag
_atom_type_scat_source
C C 0.0033 0.0016 'International Tables Vol C Tables 4.2.6.8 and 6.1.1.4'
H H 0.0000 0.0000 'International Tables Vol C Tables 4.2.6.8 and 6.1.1.4'
N N 0.0061 0.0033 'International Tables Vol C Tables 4.2.6.8 and 6.1.1.4'
O O 0.0106 0.0060 'International Tables Vol C Tables 4.2.6.8 and 6.1.1.4'
S S 0.1246 0.1234 'International Tables Vol C Tables 4.2.6.8 and 6.1.1.4'
Cl Cl 0.1484 0.1585 'International Tables Vol C Tables 4.2.6.8 and 6.1.1.4'
Ni Ni 0.3393 1.1124 'International Tables Vol C Tables 4.2.6.8 and 6.1.1.4'

loop_
_geom_angle_atom_site_label_1
_geom_angle_atom_site_label_2
_geom_angle_atom_site_label_3
_geom_angle
_geom_angle_site_symmetry_1
_geom_angle_site_symmetry_3
Cl2 Ni1 Cl1 101.73(18) . .
Cl2 Ni1 Cl3 113.16(11) . 11
Cl1 Ni1 Cl3 114.44(12) . 11
Cl2 Ni1 Cl3 113.16(11) . .
Cl1 Ni1 Cl3 114.44(12) . .
Cl3 Ni1 Cl3 100.51(19) 11 .
C13 Ni2 C13 96.0(7) 8_545 .
C13 Ni2 N1 87.5(4) 8_545 8_545
C13 Ni2 N1 174.2(5) . 8_545
C13 Ni2 N1 174.2(5) 8_545 .
C13 Ni2 N1 87.5(4) . .
N1 Ni2 N1 89.4(5) 8_545 .
O1 S1 C19 102.5(13) . .
O1 S1 C20 102.4(12) . .
C19 S1 C20 101(2) . .
O2 S2 C22 109.8(11) . .
O2 S2 C21 108.6(11) . .
C22 S2 C21 95(2) . .
C1 N1 C2 119.0(9) . .
C1 N1 Ni2 122.8(8) . .
C2 N1 Ni2 118.1(7) . .
C13 N2 C7 111.5(9) . .
C13 N2 C6 123.1(9) . .
C7 N2 C6 125.4(9) . .
C13 N3 C8 109.8(9) . .
C13 N3 C14 127.0(10) . .
C8 N3 C14 123.1(9) . .
C15 N4 C16 114.9(13) . .
N1 C1 C5 121.2(11) . .
N1 C1 C6 116.1(9) . .
C5 C1 C6 122.7(10) . .
N1 C2 C3 121.4(11) . .
N1 C2 H2 119.3 . .
C3 C2 H2 119.3 . .
C4 C3 C2 118.9(12) . .
C4 C3 H3 120.6 . .
C2 C3 H3 120.6 . .
C3 C4 C5 120.2(11) . .
C3 C4 H4A 119.9 . .
C5 C4 H4A 119.9 . .
C4 C5 C1 119.2(11) . .
C4 C5 H5 120.4 . .
C1 C5 H5 120.4 . .
N2 C6 C1 108.8(9) . .
N2 C6 H6A 109.9 . .
C1 C6 H6A 109.9 . .
N2 C6 H6B 109.9 . .
C1 C6 H6B 109.9 . .
H6A C6 H6B 108.3 . .
C12 C7 N2 133.1(10) . .
C12 C7 C8 122.3(10) . .
N2 C7 C8 104.5(9) . .
N3 C8 C9 131.9(10) . .
N3 C8 C7 107.4(9) . .
C9 C8 C7 120.7(10) . .
C10 C9 C8 116.5(11) . .
C10 C9 H9 121.7 . .
C8 C9 H9 121.7 . .
C9 C10 C11 122.5(10) . .
C9 C10 H10 118.7 . .
C11 C10 H10 118.7 . .
C12 C11 C10 121.6(11) . .
C12 C11 H11 119.2 . .
C10 C11 H11 119.2 . .
C7 C12 C11 116.2(11) . .
C7 C12 H12 121.9 . .
C11 C12 H12 121.9 . .
N2 C13 N3 106.9(9) . .
N2 C13 Ni2 118.5(8) . .
N3 C13 Ni2 134.6(9) . .
N3 C14 C15 110.4(10) . .
N3 C14 H14A 109.6 . .
C15 C14 H14A 109.6 . .
N3 C14 H14B 109.6 . .
C15 C14 H14B 109.6 . .
H14A C14 H14B 108.1 . .
N4 C15 C15 122.9(8) . 8_545
N4 C15 C14 114.0(12) . .
C15 C15 C14 123.1(7) 8_545 .
C16 C16 N4 122.0(8) 8_545 .
C16 C16 C17 121.2(9) 8_545 .
N4 C16 C17 116.8(14) . .
C18 C17 C16 117.4(17) . .
C18 C17 H17 121.3 . .
C16 C17 H17 121.3 . .
C18 C18 C17 121.3(10) 8_545 .
C18 C18 H18 119.3 8_545 .
C17 C18 H18 119.3 . .

loop_
_geom_bond_atom_site_label_1
_geom_bond_atom_site_label_2
_geom_bond_distance
_geom_bond_site_symmetry_2
Ni1 Cl2 2.236(4) .
Ni1 Cl1 2.242(5) .
Ni1 Cl3 2.264(4) 11
Ni1 Cl3 2.264(4) .
Ni2 C13 1.883(11) 8_545
Ni2 C13 1.883(11) .
Ni2 N1 1.945(9) 8_545
Ni2 N1 1.945(9) .
S1 O1 1.500(9) .
S1 C19 1.751(10) .
S1 C20 1.752(10) .
C19 H19A 0.9800 .
C19 H19B 0.9800 .
C19 H19C 0.9800 .
C20 H20A 0.9800 .
C20 H20B 0.9800 .
C20 H20C 0.9800 .
S2 O2 1.499(9) .
S2 C22 1.742(10) .
S2 C21 1.757(10) .
C21 H21A 0.9800 .
C21 H21B 0.9800 .
C21 H21C 0.9800 .
C22 H22A 0.9800 .
C22 H22B 0.9800 .
C22 H22C 0.9800 .
O4 O4 1.30(4) 11
N1 C1 1.343(14) .
N1 C2 1.371(14) .
N2 C13 1.345(14) .
N2 C7 1.409(13) .
N2 C6 1.459(13) .
N3 C13 1.365(15) .
N3 C8 1.393(14) .
N3 C14 1.457(14) .
N4 C15 1.315(16) .
N4 C16 1.406(16) .
C1 C5 1.391(15) .
C1 C6 1.494(15) .
C2 C3 1.396(15) .
C2 H2 0.9500 .
C3 C4 1.354(18) .
C3 H3 0.9500 .
C4 C5 1.388(17) .
C4 H4A 0.9500 .
C5 H5 0.9500 .
C6 H6A 0.9900 .
C6 H6B 0.9900 .
C7 C12 1.377(15) .
C7 C8 1.409(15) .
C8 C9 1.400(15) .
C9 C10 1.364(16) .
C9 H9 0.9500 .
C10 C11 1.401(17) .
C10 H10 0.9500 .
C11 C12 1.388(15) .
C11 H11 0.9500 .
C12 H12 0.9500 .
C14 C15 1.550(16) .
C14 H14A 0.9900 .
C14 H14B 0.9900 .
C15 C15 1.38(3) 8_545
C16 C16 1.32(3) 8_545
C16 C17 1.434(19) .
C17 C18 1.38(2) .
C17 H17 0.9500 .
C18 C18 1.37(3) 8_545
C18 H18 0.9500 .

loop_
_geom_torsion_atom_site_label_1
_geom_torsion_atom_site_label_2
_geom_torsion_atom_site_label_3
_geom_torsion_atom_site_label_4
_geom_torsion
_geom_torsion_site_symmetry_1
_geom_torsion_site_symmetry_4
C13 Ni2 N1 C1 -174(4) 8_545 .
C13 Ni2 N1 C1 -46.4(9) . .
N1 Ni2 N1 C1 128.8(10) 8_545 .
C13 Ni2 N1 C2 8(5) 8_545 .
C13 Ni2 N1 C2 135.7(9) . .
N1 Ni2 N1 C2 -49.1(7) 8_545 .
C2 N1 C1 C5 1.1(15) . .
Ni2 N1 C1 C5 -176.8(8) . .
C2 N1 C1 C6 -176.7(10) . .
Ni2 N1 C1 C6 5.4(13) . .
C1 N1 C2 C3 -1.1(16) . .
Ni2 N1 C2 C3 176.9(8) . .
N1 C2 C3 C4 0.0(17) . .
C2 C3 C4 C5 1.3(17) . .
C3 C4 C5 C1 -1.3(17) . .
N1 C1 C5 C4 0.1(16) . .
C6 C1 C5 C4 177.8(10) . .
C13 N2 C6 C1 -55.1(14) . .
C7 N2 C6 C1 122.6(11) . .
N1 C1 C6 N2 49.7(12) . .
C5 C1 C6 N2 -128.1(10) . .
C13 N2 C7 C12 176.7(12) . .
C6 N2 C7 C12 -1(2) . .
C13 N2 C7 C8 1.0(13) . .
C6 N2 C7 C8 -176.9(10) . .
C13 N3 C8 C9 -179.0(13) . .
C14 N3 C8 C9 6(2) . .
C13 N3 C8 C7 2.2(14) . .
C14 N3 C8 C7 -172.9(11) . .
C12 C7 C8 N3 -178.2(10) . .
N2 C7 C8 N3 -1.9(12) . .
C12 C7 C8 C9 2.9(18) . .
N2 C7 C8 C9 179.2(10) . .
N3 C8 C9 C10 178.2(12) . .
C7 C8 C9 C10 -3.2(17) . .
C8 C9 C10 C11 2.6(18) . .
C9 C10 C11 C12 -1.7(18) . .
N2 C7 C12 C11 -176.8(11) . .
C8 C7 C12 C11 -1.8(17) . .
C10 C11 C12 C7 1.2(17) . .
C7 N2 C13 N3 0.4(14) . .
C6 N2 C13 N3 178.3(10) . .
C7 N2 C13 Ni2 -178.1(8) . .
C6 N2 C13 Ni2 -0.2(16) . .
C8 N3 C13 N2 -1.6(14) . .
C14 N3 C13 N2 173.3(12) . .
C8 N3 C13 Ni2 176.5(11) . .
C14 N3 C13 Ni2 -9(2) . .
C13 Ni2 C13 N2 -142.4(13) 8_545 .
N1 Ni2 C13 N2 -15(6) 8_545 .
N1 Ni2 C13 N2 42.2(10) . .
C13 Ni2 C13 N3 39.6(11) 8_545 .
N1 Ni2 C13 N3 167(4) 8_545 .
N1 Ni2 C13 N3 -135.8(14) . .
C13 N3 C14 C15 -110.6(14) . .
C8 N3 C14 C15 63.7(16) . .
C16 N4 C15 C15 -1(2) . 8_545
C16 N4 C15 C14 176.4(10) . .
N3 C14 C15 N4 -122.9(12) . .
N3 C14 C15 C15 54.7(19) . 8_545
C15 N4 C16 C16 -4(2) . 8_545
C15 N4 C16 C17 176.9(12) . .
C16 C16 C17 C18 -3(2) 8_545 .
N4 C16 C17 C18 175.6(12) . .
C16 C17 C18 C18 1(3) . 8_545
